data_7030919
loop_
_publ_author_name
'Seven, Omer'
'Popp, Sebastian'
'Bolte, Michael'
'Lerner, Hans-Wolfram'
'Wagner, Matthias'

_publ_section_title
;
 Synthesis and characterisation of the complete series of B-N analogues of
 triptycene.
;
_journal_issue 22
_journal_name_full 'Dalton transactions (Cambridge, England : 2003)'
_journal_page_first 8241
_journal_page_last 8253
_journal_paper_doi 10.1039/c4dt00442f
_journal_volume 43
_journal_year 2014
_chemical_formula_moiety 'C16 H8 B2 F12 N4'
_chemical_formula_sum 'C16 H8 B2 F12 N4'
_chemical_formula_weight 505.88
_chemical_name_systematic ?
_space_group_crystal_system monoclinic
_space_group_IT_number 14
_space_group_name_Hall '-P 2yn'
_space_group_name_H-M_alt 'P 1 21/n 1'
_symmetry_space_group_name_Hall '-P 2yn'
_symmetry_space_group_name_H-M 'P 1 21/n 1'
_atom_sites_solution_hydrogens mixed
_audit_creation_method SHELXL-2012
_cell_angle_alpha 90
_cell_angle_beta 101.491(7)
_cell_angle_gamma 90
_cell_formula_units_Z 4
_cell_length_a 9.6394(8)
_cell_length_b 15.7965(13)
_cell_length_c 12.9452(12)
_cell_measurement_reflns_used 18131
_cell_measurement_temperature 173(2)
_cell_measurement_theta_max 26.56
_cell_measurement_theta_min 3.41
_cell_volume 1931.6(3)
_computing_cell_refinement 'X-Area (Stoe & Cie, 2001)'
_computing_data_collection 'X-Area (Stoe & Cie, 2001)'
_computing_data_reduction 'X-Area (Stoe & Cie, 2001)'
_computing_molecular_graphics 'XP in SHELXTL-Plus (Sheldrick, 2008)'
_computing_publication_material SHELXL97
_computing_structure_refinement 'SHELXL-2012 (Sheldrick, 2012)'
_computing_structure_solution 'SHELXS (Sheldrick, 2008)'
_diffrn_ambient_temperature 173(2)
_diffrn_measured_fraction_theta_full 0.998
_diffrn_measured_fraction_theta_max 0.992
_diffrn_measurement_device_type 'STOE IPDS II two-circle-diffractometer'
_diffrn_measurement_method \w
_diffrn_radiation_type MoK\a
_diffrn_radiation_wavelength 0.71073
_diffrn_reflns_av_R_equivalents 0.1243
_diffrn_reflns_av_unetI/netI 0.0592
_diffrn_reflns_Laue_measured_fraction_full 0.998
_diffrn_reflns_Laue_measured_fraction_max 0.992
_diffrn_reflns_limit_h_max 11
_diffrn_reflns_limit_h_min -11
_diffrn_reflns_limit_k_max 19
_diffrn_reflns_limit_k_min -19
_diffrn_reflns_limit_l_max 16
_diffrn_reflns_limit_l_min -16
_diffrn_reflns_number 29995
_diffrn_reflns_point_group_measured_fraction_full 0.998
_diffrn_reflns_point_group_measured_fraction_max 0.992
_diffrn_reflns_theta_full 25.000
_diffrn_reflns_theta_max 26.197
_diffrn_reflns_theta_min 3.205
_diffrn_source 'Genix 3D I\mS microfocus X-ray source'
_exptl_absorpt_coefficient_mu 0.186
_exptl_absorpt_correction_T_max 0.982
_exptl_absorpt_correction_T_min 0.964
_exptl_absorpt_correction_type multi-scan
_exptl_absorpt_process_details 'X-Area (Stoe & Cie, 2001)'
_exptl_crystal_colour colourless
_exptl_crystal_density_diffrn 1.740
_exptl_crystal_description plate
_exptl_crystal_F_000 1000
_exptl_crystal_size_max 0.200
_exptl_crystal_size_mid 0.200
_exptl_crystal_size_min 0.100
_refine_diff_density_max 0.289
_refine_diff_density_min -0.256
_refine_diff_density_rms 0.056
_refine_ls_extinction_method none
_refine_ls_goodness_of_fit_ref 1.155
_refine_ls_hydrogen_treatment mixed
_refine_ls_matrix_type full
_refine_ls_number_parameters 315
_refine_ls_number_reflns 3832
_refine_ls_number_restraints 0
_refine_ls_restrained_S_all 1.155
_refine_ls_R_factor_all 0.1027
_refine_ls_R_factor_gt 0.0755
_refine_ls_shift/su_max 0.000
_refine_ls_shift/su_mean 0.000
_refine_ls_structure_factor_coef Fsqd
_refine_ls_weighting_details
; 
 w=1/[\s^2^(Fo^2^)+(0.0430P)^2^+1.4545P] 
 where P=(Fo^2^+2Fc^2^)/3 
;
_refine_ls_weighting_scheme calc
_refine_ls_wR_factor_gt 0.1265
_refine_ls_wR_factor_ref 0.1371
_reflns_Friedel_coverage 0.000
_reflns_number_gt 2974
_reflns_number_total 3832
_reflns_threshold_expression 'I > 2\s(I)'
_cod_data_source_file c4dt00442f2.cif
_cod_data_source_block wa1665
_cod_database_code 7030919
_shelx_space_group_comment
; 
The symmetry employed for this shelxl refinement is uniquely defined 
by the following loop, which should always be used as a source of 
symmetry information in preference to the above space-group names. 
They are only intended as comments. 
;
_shelx_estimated_absorpt_t_min 0.964
_shelx_estimated_absorpt_t_max 0.982
_shelxl_version_number 2012-9

loop_
_space_group_symop_operation_xyz
'x, y, z'
'-x+1/2, y+1/2, -z+1/2'
'-x, -y, -z'
'x-1/2, -y-1/2, z-1/2'

loop_
_atom_site_label
_atom_site_type_symbol
_atom_site_fract_x
_atom_site_fract_y
_atom_site_fract_z
_atom_site_U_iso_or_equiv
_atom_site_adp_type
_atom_site_occupancy
_atom_site_site_symmetry_order
_atom_site_calc_flag
_atom_site_refinement_flags_posn
_atom_site_refinement_flags_adp
B1 B 0.6911(3) 0.2649(2) 0.3103(3) 0.0242(7) Uani 1 1 d . .
H1 H 0.621(3) 0.2687(19) 0.367(2) 0.022(8) Uiso 1 1 d . .
B2 B 0.8938(4) 0.2465(2) 0.1943(3) 0.0246(7) Uani 1 1 d . .
H2 H 0.982(3) 0.2342(18) 0.157(2) 0.021(8) Uiso 1 1 d . .
N1 N 0.7352(2) 0.16946(15) 0.2929(2) 0.0233(5) Uani 1 1 d . .
N2 N 0.8364(2) 0.16017(15) 0.23499(19) 0.0234(5) Uani 1 1 d . .
C3 C 0.8604(3) 0.07768(18) 0.2257(2) 0.0247(6) Uani 1 1 d . .
C4 C 0.7731(3) 0.03208(19) 0.2773(3) 0.0289(7) Uani 1 1 d . .
H4 H 0.7675 -0.0277 0.2836 0.035 Uiso 1 1 calc R U
C5 C 0.6959(3) 0.09226(18) 0.3178(2) 0.0257(6) Uani 1 1 d . .
C6 C 0.9702(3) 0.0471(2) 0.1677(3) 0.0313(7) Uani 1 1 d . .
F61 F 0.9470(2) 0.07528(12) 0.06928(15) 0.0394(5) Uani 1 1 d . .
F62 F 0.9696(2) -0.03677(12) 0.16432(18) 0.0483(6) Uani 1 1 d . .
F63 F 1.0996(2) 0.07204(15) 0.21450(17) 0.0483(6) Uani 1 1 d . .
C7 C 0.5869(3) 0.0786(2) 0.3842(3) 0.0332(7) Uani 1 1 d . .
F71 F 0.5581(3) -0.00239(14) 0.3885(3) 0.0719(9) Uani 1 1 d . .
F72 F 0.4672(2) 0.11862(14) 0.34656(17) 0.0468(5) Uani 1 1 d . .
F73 F 0.6304(2) 0.10678(19) 0.48146(17) 0.0622(7) Uani 1 1 d . .
N11 N 0.8439(3) 0.30282(15) 0.36263(19) 0.0222(5) Uani 1 1 d . .
N12 N 0.9443(2) 0.29353(15) 0.30354(19) 0.0234(5) Uani 1 1 d . .
C13 C 1.0646(3) 0.3281(2) 0.3565(2) 0.0274(6) Uani 1 1 d . .
C14 C 1.0444(3) 0.3602(2) 0.4508(3) 0.0313(7) Uani 1 1 d . .
H14 H 1.1115 0.3883 0.5033 0.038 Uiso 1 1 calc R U
C15 C 0.9047(3) 0.34261(19) 0.4521(2) 0.0278(6) Uani 1 1 d . .
C16 C 1.1964(3) 0.3284(2) 0.3120(3) 0.0372(8) Uani 1 1 d . .
F161 F 1.3006(2) 0.36350(19) 0.3800(2) 0.0697(8) Uani 1 1 d . .
F162 F 1.1785(2) 0.37060(16) 0.22155(19) 0.0568(6) Uani 1 1 d . .
F163 F 1.2377(2) 0.25077(14) 0.29240(18) 0.0482(5) Uani 1 1 d . .
C17 C 0.8276(4) 0.3642(2) 0.5377(3) 0.0354(8) Uani 1 1 d . .
F171 F 0.7564(3) 0.30048(17) 0.5654(2) 0.0674(7) Uani 1 1 d . .
F172 F 0.9186(3) 0.3880(2) 0.62269(19) 0.0780(9) Uani 1 1 d . .
F173 F 0.7385(3) 0.42670(18) 0.5104(2) 0.0736(9) Uani 1 1 d . .
C21 C 0.6513(3) 0.30437(17) 0.1942(2) 0.0226(6) Uani 1 1 d . .
C22 C 0.7579(3) 0.29647(17) 0.1356(2) 0.0236(6) Uani 1 1 d . .
C23 C 0.7392(3) 0.33133(19) 0.0347(2) 0.0299(7) Uani 1 1 d . .
H23 H 0.8121 0.3267 -0.0047 0.036 Uiso 1 1 calc R U
C24 C 0.6134(4) 0.3730(2) -0.0081(3) 0.0368(8) Uani 1 1 d . .
H24 H 0.6014 0.3978 -0.0761 0.044 Uiso 1 1 calc R U
C25 C 0.5068(4) 0.3781(2) 0.0479(3) 0.0373(8) Uani 1 1 d . .
H25 H 0.4204 0.4053 0.0175 0.045 Uiso 1 1 calc R U
C26 C 0.5239(3) 0.34376(19) 0.1488(3) 0.0297(7) Uani 1 1 d . .
H26 H 0.4492 0.3472 0.1867 0.036 Uiso 1 1 calc R U

loop_
_atom_site_aniso_label
_atom_site_aniso_U_11
_atom_site_aniso_U_22
_atom_site_aniso_U_33
_atom_site_aniso_U_23
_atom_site_aniso_U_13
_atom_site_aniso_U_12
B1 0.0217(16) 0.0240(16) 0.0282(19) 0.0000(13) 0.0082(14) 0.0017(13)
B2 0.0253(16) 0.0251(16) 0.0257(18) -0.0031(13) 0.0104(14) -0.0044(13)
N1 0.0226(12) 0.0248(12) 0.0249(13) 0.0034(10) 0.0105(10) 0.0028(10)
N2 0.0207(12) 0.0270(12) 0.0247(13) -0.0005(10) 0.0100(10) 0.0013(9)
C3 0.0251(14) 0.0250(14) 0.0240(15) -0.0012(12) 0.0048(12) 0.0031(12)
C4 0.0313(16) 0.0219(14) 0.0339(17) 0.0025(12) 0.0072(14) 0.0019(12)
C5 0.0233(14) 0.0259(15) 0.0278(16) 0.0036(12) 0.0044(12) -0.0015(11)
C6 0.0346(17) 0.0312(17) 0.0285(17) -0.0007(13) 0.0073(14) 0.0095(13)
F61 0.0491(12) 0.0448(11) 0.0273(10) 0.0019(8) 0.0149(9) 0.0097(9)
F62 0.0680(14) 0.0313(10) 0.0526(13) 0.0018(9) 0.0286(11) 0.0194(10)
F63 0.0242(10) 0.0770(15) 0.0450(12) -0.0130(11) 0.0095(9) 0.0089(10)
C7 0.0292(16) 0.0343(17) 0.0374(19) 0.0072(14) 0.0100(14) 0.0009(13)
F71 0.0747(17) 0.0338(12) 0.127(2) 0.0158(13) 0.0663(17) -0.0046(11)
F72 0.0279(10) 0.0654(14) 0.0515(13) 0.0131(11) 0.0184(9) 0.0102(9)
F73 0.0463(13) 0.115(2) 0.0286(12) 0.0031(12) 0.0154(10) -0.0148(13)
N11 0.0238(12) 0.0255(12) 0.0191(12) 0.0002(10) 0.0084(10) 0.0022(10)
N12 0.0215(12) 0.0280(12) 0.0221(13) 0.0009(10) 0.0077(10) -0.0014(10)
C13 0.0243(15) 0.0326(16) 0.0253(16) 0.0009(12) 0.0047(12) -0.0008(12)
C14 0.0286(16) 0.0360(17) 0.0266(17) -0.0039(13) -0.0014(13) -0.0022(13)
C15 0.0313(16) 0.0296(15) 0.0216(15) -0.0015(12) 0.0030(12) 0.0038(12)
C16 0.0265(16) 0.056(2) 0.0286(18) 0.0021(16) 0.0048(14) -0.0090(15)
F161 0.0332(12) 0.117(2) 0.0582(16) -0.0223(15) 0.0079(11) -0.0342(13)
F162 0.0449(12) 0.0759(16) 0.0547(14) 0.0255(12) 0.0222(11) -0.0030(11)
F163 0.0325(10) 0.0637(14) 0.0523(14) 0.0020(11) 0.0179(10) 0.0110(10)
C17 0.0384(18) 0.0448(19) 0.0221(17) -0.0034(14) 0.0040(14) 0.0098(15)
F171 0.0882(19) 0.0755(17) 0.0533(15) -0.0014(13) 0.0497(15) -0.0035(14)
F172 0.0599(15) 0.140(3) 0.0326(13) -0.0361(15) 0.0043(12) 0.0089(16)
F173 0.0885(19) 0.0815(18) 0.0598(16) 0.0119(14) 0.0366(15) 0.0552(16)
C21 0.0230(14) 0.0191(13) 0.0251(15) -0.0024(11) 0.0033(12) -0.0046(11)
C22 0.0271(15) 0.0218(14) 0.0217(15) -0.0037(11) 0.0043(12) -0.0047(11)
C23 0.0335(17) 0.0325(16) 0.0237(16) -0.0004(13) 0.0056(13) -0.0055(13)
C24 0.0418(19) 0.0375(18) 0.0266(17) 0.0042(14) -0.0038(15) -0.0029(15)
C25 0.0342(17) 0.0343(18) 0.0377(19) 0.0017(15) -0.0065(15) 0.0001(14)
C26 0.0235(14) 0.0286(16) 0.0354(18) -0.0035(13) 0.0023(13) -0.0028(12)

loop_
_atom_type_symbol
_atom_type_description
_atom_type_scat_dispersion_real
_atom_type_scat_dispersion_imag
_atom_type_scat_source
C C 0.0033 0.0016 'International Tables Vol C Tables 4.2.6.8 and 6.1.1.4'
H H 0.0000 0.0000 'International Tables Vol C Tables 4.2.6.8 and 6.1.1.4'
B B 0.0013 0.0007 'International Tables Vol C Tables 4.2.6.8 and 6.1.1.4'
F F 0.0171 0.0103 'International Tables Vol C Tables 4.2.6.8 and 6.1.1.4'
N N 0.0061 0.0033 'International Tables Vol C Tables 4.2.6.8 and 6.1.1.4'

loop_
_geom_angle_atom_site_label_1
_geom_angle_atom_site_label_2
_geom_angle_atom_site_label_3
_geom_angle
N1 B1 C21 104.8(2)
N1 B1 N11 99.5(2)
C21 B1 N11 106.1(2)
N1 B1 H1 111.4(16)
C21 B1 H1 122.9(16)
N11 B1 H1 109.6(16)
N12 B2 C22 105.8(2)
N12 B2 N2 99.8(2)
C22 B2 N2 106.0(2)
N12 B2 H2 110.8(16)
C22 B2 H2 121.7(16)
N2 B2 H2 110.5(16)
C5 N1 N2 107.8(2)
C5 N1 B1 137.2(2)
N2 N1 B1 115.0(2)
C3 N2 N1 108.3(2)
C3 N2 B2 136.5(2)
N1 N2 B2 115.2(2)
N2 C3 C4 109.5(3)
N2 C3 C6 121.0(3)
C4 C3 C6 129.6(3)
C5 C4 C3 104.6(3)
C5 C4 H4 127.7
C3 C4 H4 127.7
N1 C5 C4 109.8(3)
N1 C5 C7 122.3(3)
C4 C5 C7 127.8(3)
F62 C6 F61 107.7(3)
F62 C6 F63 107.9(3)
F61 C6 F63 107.5(3)
F62 C6 C3 110.0(3)
F61 C6 C3 111.9(2)
F63 C6 C3 111.6(3)
F71 C7 F72 107.8(3)
F71 C7 F73 108.6(3)
F72 C7 F73 106.1(3)
F71 C7 C5 110.1(3)
F72 C7 C5 112.3(3)
F73 C7 C5 111.8(3)
C15 N11 N12 107.3(2)
C15 N11 B1 137.9(2)
N12 N11 B1 114.8(2)
C13 N12 N11 108.0(2)
C13 N12 B2 136.7(2)
N11 N12 B2 115.3(2)
N12 C13 C14 110.1(3)
N12 C13 C16 121.2(3)
C14 C13 C16 128.6(3)
C13 C14 C15 104.4(3)
C13 C14 H14 127.8
C15 C14 H14 127.8
N11 C15 C14 110.1(3)
N11 C15 C17 123.4(3)
C14 C15 C17 126.6(3)
F161 C16 F162 108.9(3)
F161 C16 F163 107.4(3)
F162 C16 F163 106.7(3)
F161 C16 C13 109.6(3)
F162 C16 C13 111.7(3)
F163 C16 C13 112.4(3)
F171 C17 F173 107.6(3)
F171 C17 F172 106.8(3)
F173 C17 F172 107.6(3)
F171 C17 C15 113.2(3)
F173 C17 C15 111.6(3)
F172 C17 C15 109.8(3)
C26 C21 C22 119.4(3)
C26 C21 B1 126.4(3)
C22 C21 B1 114.2(2)
C23 C22 C21 120.0(3)
C23 C22 B2 125.8(3)
C21 C22 B2 114.2(3)
C24 C23 C22 119.9(3)
C24 C23 H23 120.0
C22 C23 H23 120.0
C25 C24 C23 120.1(3)
C25 C24 H24 120.0
C23 C24 H24 120.0
C24 C25 C26 120.7(3)
C24 C25 H25 119.6
C26 C25 H25 119.6
C25 C26 C21 119.8(3)
C25 C26 H26 120.1
C21 C26 H26 120.1

loop_
_geom_bond_atom_site_label_1
_geom_bond_atom_site_label_2
_geom_bond_distance
B1 N1 1.594(4)
B1 C21 1.603(4)
B1 N11 1.609(4)
B1 H1 1.10(3)
B2 N12 1.586(4)
B2 C22 1.587(5)
B2 N2 1.599(4)
B2 H2 1.08(3)
N1 C5 1.335(4)
N1 N2 1.352(3)
N2 C3 1.333(4)
C3 C4 1.378(4)
C3 C6 1.494(4)
C4 C5 1.373(4)
C4 H4 0.9500
C5 C7 1.501(4)
C6 F62 1.326(4)
C6 F61 1.326(4)
C6 F63 1.333(4)
C7 F71 1.312(4)
C7 F72 1.321(4)
C7 F73 1.322(4)
N11 C15 1.345(4)
N11 N12 1.356(3)
N12 C13 1.340(4)
C13 C14 1.371(4)
C13 C16 1.496(4)
C14 C15 1.378(4)
C14 H14 0.9500
C15 C17 1.492(4)
C16 F161 1.319(4)
C16 F162 1.328(4)
C16 F163 1.328(4)
C17 F171 1.308(4)
C17 F173 1.310(4)
C17 F172 1.317(4)
C21 C26 1.397(4)
C21 C22 1.399(4)
C22 C23 1.395(4)
C23 C24 1.394(5)
C23 H23 0.9500
C24 C25 1.372(5)
C24 H24 0.9500
C25 C26 1.394(5)
C25 H25 0.9500
C26 H26 0.9500

loop_
_geom_torsion_atom_site_label_1
_geom_torsion_atom_site_label_2
_geom_torsion_atom_site_label_3
_geom_torsion_atom_site_label_4
_geom_torsion
C21 B1 N1 C5 -124.0(4)
N11 B1 N1 C5 126.4(3)
C21 B1 N1 N2 53.4(3)
N11 B1 N1 N2 -56.2(3)
C5 N1 N2 C3 -0.8(3)
B1 N1 N2 C3 -179.0(2)
C5 N1 N2 B2 178.1(2)
B1 N1 N2 B2 0.0(3)
N12 B2 N2 C3 -124.8(3)
C22 B2 N2 C3 125.5(3)
N12 B2 N2 N1 56.6(3)
C22 B2 N2 N1 -53.0(3)
N1 N2 C3 C4 0.5(3)
B2 N2 C3 C4 -178.1(3)
N1 N2 C3 C6 -178.5(3)
B2 N2 C3 C6 2.9(5)
N2 C3 C4 C5 0.0(3)
C6 C3 C4 C5 178.9(3)
N2 N1 C5 C4 0.9(3)
B1 N1 C5 C4 178.4(3)
N2 N1 C5 C7 178.6(3)
B1 N1 C5 C7 -3.9(5)
C3 C4 C5 N1 -0.6(4)
C3 C4 C5 C7 -178.1(3)
N2 C3 C6 F62 -176.8(3)
C4 C3 C6 F62 4.5(5)
N2 C3 C6 F61 -57.1(4)
C4 C3 C6 F61 124.2(3)
N2 C3 C6 F63 63.5(4)
C4 C3 C6 F63 -115.3(4)
N1 C5 C7 F71 174.0(3)
C4 C5 C7 F71 -8.7(5)
N1 C5 C7 F72 53.9(4)
C4 C5 C7 F72 -128.8(3)
N1 C5 C7 F73 -65.2(4)
C4 C5 C7 F73 112.0(4)
N1 B1 N11 C15 -122.8(3)
C21 B1 N11 C15 128.6(3)
N1 B1 N11 N12 56.7(3)
C21 B1 N11 N12 -51.8(3)
C15 N11 N12 C13 -0.5(3)
B1 N11 N12 C13 179.8(2)
C15 N11 N12 B2 179.3(2)
B1 N11 N12 B2 -0.5(3)
C22 B2 N12 C13 -126.4(3)
N2 B2 N12 C13 123.7(3)
C22 B2 N12 N11 53.9(3)
N2 B2 N12 N11 -56.0(3)
N11 N12 C13 C14 0.1(3)
B2 N12 C13 C14 -179.6(3)
N11 N12 C13 C16 -179.8(3)
B2 N12 C13 C16 0.4(5)
N12 C13 C14 C15 0.3(4)
C16 C13 C14 C15 -179.7(3)
N12 N11 C15 C14 0.8(3)
B1 N11 C15 C14 -179.6(3)
N12 N11 C15 C17 -179.9(3)
B1 N11 C15 C17 -0.3(5)
C13 C14 C15 N11 -0.7(4)
C13 C14 C15 C17 -180.0(3)
N12 C13 C16 F161 -178.1(3)
C14 C13 C16 F161 1.9(5)
N12 C13 C16 F162 61.0(4)
C14 C13 C16 F162 -118.9(4)
N12 C13 C16 F163 -58.8(4)
C14 C13 C16 F163 121.2(4)
N11 C15 C17 F171 49.1(4)
C14 C15 C17 F171 -131.7(4)
N11 C15 C17 F173 -72.5(4)
C14 C15 C17 F173 106.7(4)
N11 C15 C17 F172 168.3(3)
C14 C15 C17 F172 -12.5(5)
N1 B1 C21 C26 125.0(3)
N11 B1 C21 C26 -130.3(3)
N1 B1 C21 C22 -54.6(3)
N11 B1 C21 C22 50.1(3)
C26 C21 C22 C23 3.0(4)
B1 C21 C22 C23 -177.3(3)
C26 C21 C22 B2 -177.1(3)
B1 C21 C22 B2 2.5(3)
N12 B2 C22 C23 125.2(3)
N2 B2 C22 C23 -129.4(3)
N12 B2 C22 C21 -54.6(3)
N2 B2 C22 C21 50.7(3)
C21 C22 C23 C24 -0.9(4)
B2 C22 C23 C24 179.2(3)
C22 C23 C24 C25 -1.4(5)
C23 C24 C25 C26 1.6(5)
C24 C25 C26 C21 0.6(5)
C22 C21 C26 C25 -2.9(4)
B1 C21 C26 C25 177.5(3)
